data_4314771
loop_
_publ_author_name
'Yan-Qin Wang'
'Qin-Xiang Jia'
'Kun Wang'
'Ai-Ling Cheng'
'En-Qing Gao'

_publ_section_title
;
 Diverse Manganese(II) Coordination Polymers with Mixed Azide and
 Zwitterionic Dicarboxylate Ligands: Structure and Magnetic Properties
;
_journal_name_full 'Inorganic Chemistry'
_journal_page_first 1551
_journal_page_last 1560
_journal_paper_doi 10.1021/ic901798y
_journal_volume 49
_journal_year 2010
_chemical_formula_sum 'C30 H36 Br Mn2 N13 O12'
_chemical_formula_weight 960.51
_chemical_name_systematic
; 
 ? 
;
_space_group_IT_number 2
_symmetry_cell_setting triclinic
_symmetry_space_group_name_Hall '-P 1'
_symmetry_space_group_name_H-M 'P -1'
_atom_sites_solution_hydrogens geom
_atom_sites_solution_primary direct
_atom_sites_solution_secondary difmap
_audit_creation_method SHELXL-97
_cell_angle_alpha 92.7010(10)
_cell_angle_beta 104.7710(10)
_cell_angle_gamma 93.6780(10)
_cell_formula_units_Z 1
_cell_length_a 7.49280(10)
_cell_length_b 10.82610(10)
_cell_length_c 12.19460(10)
_cell_measurement_reflns_used 7436
_cell_measurement_temperature 296(2)
_cell_measurement_theta_max 27.55
_cell_measurement_theta_min 2.48
_cell_volume 952.471(18)
_computing_cell_refinement 'Bruker SMART'
_computing_data_collection 'Bruker SMART'
_computing_data_reduction 'Bruker SHELXTL'
_computing_molecular_graphics 'Bruker SHELXTL'
_computing_publication_material 'Bruker SHELXTL'
_computing_structure_refinement 'SHELXL-97 (Sheldrick, 1997)'
_computing_structure_solution 'SHELXS-97 (Sheldrick, 1990)'
_diffrn_ambient_temperature 296(2)
_diffrn_measured_fraction_theta_full 0.996
_diffrn_measured_fraction_theta_max 0.996
_diffrn_measurement_device_type 'CCD area detector'
_diffrn_measurement_method 'phi and omega scans'
_diffrn_radiation_monochromator graphite
_diffrn_radiation_source 'fine-focus sealed tube'
_diffrn_radiation_type MoK\a
_diffrn_radiation_wavelength 0.71073
_diffrn_reflns_av_R_equivalents 0.0207
_diffrn_reflns_av_sigmaI/netI 0.0200
_diffrn_reflns_limit_h_max 9
_diffrn_reflns_limit_h_min -9
_diffrn_reflns_limit_k_max 14
_diffrn_reflns_limit_k_min -14
_diffrn_reflns_limit_l_max 15
_diffrn_reflns_limit_l_min -15
_diffrn_reflns_number 15562
_diffrn_reflns_theta_full 27.60
_diffrn_reflns_theta_max 27.60
_diffrn_reflns_theta_min 1.89
_diffrn_standards_decay_% 2.5
_exptl_absorpt_coefficient_mu 1.790
_exptl_absorpt_correction_T_max 0.9158
_exptl_absorpt_correction_T_min 0.8700
_exptl_absorpt_correction_type multi-scan
_exptl_absorpt_process_details 'SADABS (Bruker, 1999)'
_exptl_crystal_colour yellow
_exptl_crystal_density_diffrn 1.675
_exptl_crystal_density_method 'not measured'
_exptl_crystal_description block
_exptl_crystal_F_000 488
_exptl_crystal_size_max 0.08
_exptl_crystal_size_mid 0.06
_exptl_crystal_size_min 0.05
_refine_diff_density_max 0.710
_refine_diff_density_min -0.525
_refine_diff_density_rms 0.062
_refine_ls_extinction_method none
_refine_ls_goodness_of_fit_ref 1.078
_refine_ls_hydrogen_treatment mixed
_refine_ls_matrix_type full
_refine_ls_number_parameters 277
_refine_ls_number_reflns 4405
_refine_ls_number_restraints 6
_refine_ls_restrained_S_all 1.078
_refine_ls_R_factor_all 0.0406
_refine_ls_R_factor_gt 0.0339
_refine_ls_shift/su_max 0.001
_refine_ls_shift/su_mean 0.000
_refine_ls_structure_factor_coef Fsqd
_refine_ls_weighting_details 'calc w=1/[\s^2^(Fo^2^)+(0.0531P)^2^+0.4122P] where P=(Fo^2^+2Fc^2^)/3'
_refine_ls_weighting_scheme calc
_refine_ls_wR_factor_gt 0.0934
_refine_ls_wR_factor_ref 0.0976
_reflns_number_gt 3843
_reflns_number_total 4405
_reflns_threshold_expression >2sigma(I)
_cod_data_source_file ic901798y_si_001_3.cif
_cod_data_source_block 3
_cod_depositor_comments
;
The following automatic conversions were performed:

'_symmetry_cell_setting' value 'Triclinic' changed to 'triclinic'
according to the built-in table from CIF Core dictionary named
'cif_core.dic' version 2.4.1 from 2010-06-29.

Automatic conversion script
Id: cif_fix_values 1646 2011-03-28 12:23:43Z adriana 
;
_cod_original_cell_volume 952.471(17)
_cod_database_code 4314771

loop_
_symmetry_equiv_pos_as_xyz
'x, y, z'
'-x, -y, -z'

loop_
_atom_site_label
_atom_site_type_symbol
_atom_site_fract_x
_atom_site_fract_y
_atom_site_fract_z
_atom_site_U_iso_or_equiv
_atom_site_adp_type
_atom_site_occupancy
_atom_site_symmetry_multiplicity
_atom_site_calc_flag
_atom_site_refinement_flags
_atom_site_disorder_assembly
_atom_site_disorder_group
Mn1 Mn 0.77381(4) 0.54284(3) 0.45938(2) 0.02859(10) Uani 1 1 d . . .
C1 C 0.3767(3) 0.45751(17) 0.32827(15) 0.0296(4) Uani 1 1 d . . .
C2 C 0.2441(3) 0.38937(17) 0.22432(15) 0.0284(4) Uani 1 1 d . . .
C3 C 0.0566(3) 0.4039(2) 0.20243(17) 0.0350(4) Uani 1 1 d . . .
H3A H 0.0118 0.4557 0.2505 0.042 Uiso 1 1 calc R . .
C4 C -0.0625(3) 0.3416(2) 0.10971(18) 0.0387(5) Uani 1 1 d . . .
H4A H -0.1890 0.3500 0.0955 0.046 Uiso 1 1 calc R . .
C5 C 0.1836(3) 0.2545(2) 0.05668(18) 0.0400(5) Uani 1 1 d . . .
H5A H 0.2259 0.2043 0.0062 0.048 Uiso 1 1 calc R . .
C6 C 0.3075(3) 0.3144(2) 0.14956(17) 0.0367(4) Uani 1 1 d . . .
H6A H 0.4334 0.3048 0.1622 0.044 Uiso 1 1 calc R . .
C7 C -0.1335(3) 0.2018(2) -0.06043(18) 0.0413(5) Uani 1 1 d . . .
H7A H -0.2344 0.1619 -0.0353 0.050 Uiso 1 1 calc R . .
H7B H -0.0740 0.1380 -0.0932 0.050 Uiso 1 1 calc R . .
C8 C -0.2095(3) 0.29035(19) -0.14950(18) 0.0381(5) Uani 1 1 d . . .
H8A H -0.1161 0.3129 -0.1889 0.046 Uiso 1 1 calc R . .
H8B H -0.2374 0.3654 -0.1127 0.046 Uiso 1 1 calc R . .
C9 C -0.3833(3) 0.23424(19) -0.23523(18) 0.0383(5) Uani 1 1 d . . .
H9A H -0.4742 0.2076 -0.1953 0.046 Uiso 1 1 calc R . .
H9B H -0.4351 0.2971 -0.2854 0.046 Uiso 1 1 calc R . .
C10 C -0.4105(3) 0.01140(19) -0.28945(17) 0.0352(4) Uani 1 1 d . . .
H10A H -0.4744 -0.0012 -0.2343 0.042 Uiso 1 1 calc R . .
C11 C -0.3817(3) -0.08789(18) -0.35580(17) 0.0333(4) Uani 1 1 d . . .
H11A H -0.4255 -0.1677 -0.3454 0.040 Uiso 1 1 calc R . .
C12 C -0.2871(3) -0.06834(17) -0.43805(16) 0.0292(4) Uani 1 1 d . . .
C13 C -0.2221(3) 0.05132(19) -0.45124(18) 0.0362(4) Uani 1 1 d . . .
H13A H -0.1579 0.0662 -0.5059 0.043 Uiso 1 1 calc R . .
C14 C -0.2533(3) 0.14772(19) -0.38319(18) 0.0372(4) Uani 1 1 d . . .
H14A H -0.2098 0.2282 -0.3917 0.045 Uiso 1 1 calc R . .
C15 C -0.2624(3) -0.17554(18) -0.51698(16) 0.0309(4) Uani 1 1 d . . .
N1 N 0.0021(2) 0.26790(15) 0.03839(14) 0.0344(4) Uani 1 1 d . . .
N2 N -0.3464(2) 0.12660(15) -0.30429(13) 0.0311(3) Uani 1 1 d . . .
N3 N 1.0664(2) 0.61910(16) 0.55256(15) 0.0367(4) Uani 1 1 d . . .
N4 N 1.1200(3) 0.71011(16) 0.61408(15) 0.0376(4) Uani 1 1 d . . .
N5 N 1.1709(4) 0.7980(2) 0.6728(2) 0.0670(7) Uani 1 1 d . . .
N6 N 0.4237(5) 0.4371(3) 0.9261(2) 0.0875(10) Uani 1 1 d . . .
N7 N 0.5000 0.5000 1.0000 0.0523(7) Uani 1 2 d S . .
O1 O 0.5441(2) 0.44622(16) 0.33803(13) 0.0443(4) Uani 1 1 d . . .
O2 O 0.3069(2) 0.52053(13) 0.39253(11) 0.0350(3) Uani 1 1 d . . .
O3 O -0.1977(2) -0.14914(15) -0.59755(13) 0.0453(4) Uani 1 1 d . . .
O4 O -0.3143(2) -0.28146(13) -0.49371(13) 0.0378(3) Uani 1 1 d . . .
O5 O 0.8252(2) 0.62582(16) 0.30038(14) 0.0436(4) Uani 1 1 d D . .
H5B H 0.820(4) 0.704(2) 0.318(2) 0.065 Uiso 1 1 d D . .
H5C H 0.749(4) 0.608(3) 0.238(2) 0.065 Uiso 1 1 d D . .
O6 O 0.9129(6) 0.9875(6) 0.1790(3) 0.195(3) Uani 1 1 d D . .
H6C H 0.813(8) 1.012(9) 0.144(8) 0.292 Uiso 1 1 d D . .
H6B H 0.893(14) 0.931(8) 0.222(8) 0.292 Uiso 1 1 d D . .
Br Br 0.5000 0.0000 0.0000 0.07382(16) Uani 1 2 d S . .

loop_
_atom_site_aniso_label
_atom_site_aniso_U_11
_atom_site_aniso_U_22
_atom_site_aniso_U_33
_atom_site_aniso_U_23
_atom_site_aniso_U_13
_atom_site_aniso_U_12
Mn1 0.02277(15) 0.03337(16) 0.02790(16) -0.00442(11) 0.00421(11) 0.00352(11)
C1 0.0299(10) 0.0312(9) 0.0250(8) 0.0020(7) 0.0032(7) -0.0022(7)
C2 0.0273(9) 0.0302(9) 0.0258(8) 0.0004(7) 0.0049(7) -0.0022(7)
C3 0.0298(10) 0.0430(11) 0.0309(10) -0.0056(8) 0.0072(8) 0.0017(8)
C4 0.0259(10) 0.0515(12) 0.0359(10) -0.0036(9) 0.0048(8) 0.0001(8)
C5 0.0392(11) 0.0426(11) 0.0359(10) -0.0089(8) 0.0070(9) 0.0060(9)
C6 0.0282(10) 0.0451(11) 0.0350(10) -0.0049(8) 0.0062(8) 0.0031(8)
C7 0.0410(12) 0.0344(10) 0.0380(11) -0.0060(8) -0.0054(9) -0.0063(9)
C8 0.0430(12) 0.0321(10) 0.0336(10) -0.0051(8) 0.0022(8) -0.0021(8)
C9 0.0392(11) 0.0347(10) 0.0355(10) -0.0079(8) 0.0003(8) 0.0071(8)
C10 0.0396(11) 0.0352(10) 0.0310(10) 0.0029(8) 0.0097(8) 0.0019(8)
C11 0.0369(11) 0.0284(9) 0.0344(10) 0.0027(7) 0.0092(8) 0.0001(8)
C12 0.0242(9) 0.0317(9) 0.0290(9) -0.0002(7) 0.0018(7) 0.0031(7)
C13 0.0346(10) 0.0377(10) 0.0360(10) -0.0005(8) 0.0110(8) -0.0039(8)
C14 0.0399(11) 0.0316(10) 0.0376(10) -0.0001(8) 0.0081(8) -0.0061(8)
C15 0.0226(9) 0.0352(10) 0.0323(9) -0.0030(7) 0.0031(7) 0.0035(7)
N1 0.0329(9) 0.0336(8) 0.0314(8) -0.0038(6) 0.0014(7) -0.0037(7)
N2 0.0313(8) 0.0301(8) 0.0273(8) -0.0026(6) 0.0000(6) 0.0027(6)
N3 0.0270(8) 0.0361(9) 0.0429(9) -0.0091(7) 0.0031(7) 0.0037(7)
N4 0.0421(10) 0.0346(9) 0.0368(9) -0.0012(7) 0.0132(7) -0.0021(7)
N5 0.100(2) 0.0418(11) 0.0578(14) -0.0154(10) 0.0285(13) -0.0220(12)
N6 0.112(3) 0.097(2) 0.0432(14) -0.0034(14) 0.0108(15) -0.0235(19)
N7 0.065(2) 0.0574(18) 0.0413(16) 0.0149(14) 0.0206(15) 0.0203(15)
O1 0.0252(7) 0.0667(10) 0.0354(8) -0.0115(7) 0.0019(6) -0.0024(7)
O2 0.0395(8) 0.0347(7) 0.0290(7) -0.0037(5) 0.0073(6) -0.0002(6)
O3 0.0562(10) 0.0413(8) 0.0424(9) -0.0035(7) 0.0225(7) -0.0011(7)
O4 0.0382(8) 0.0300(7) 0.0476(8) -0.0027(6) 0.0164(6) 0.0037(6)
O5 0.0452(9) 0.0485(9) 0.0385(8) -0.0021(7) 0.0128(7) 0.0106(7)
O6 0.125(3) 0.329(7) 0.109(3) -0.100(3) -0.017(2) 0.133(4)
Br 0.0558(3) 0.1139(4) 0.0533(2) 0.0096(2) 0.02158(19) -0.0153(2)

loop_
_atom_type_symbol
_atom_type_description
_atom_type_scat_dispersion_real
_atom_type_scat_dispersion_imag
_atom_type_scat_source
C C 0.0033 0.0016 'International Tables Vol C Tables 4.2.6.8 and 6.1.1.4'
H H 0.0000 0.0000 'International Tables Vol C Tables 4.2.6.8 and 6.1.1.4'
N N 0.0061 0.0033 'International Tables Vol C Tables 4.2.6.8 and 6.1.1.4'
O O 0.0106 0.0060 'International Tables Vol C Tables 4.2.6.8 and 6.1.1.4'
Mn Mn 0.3368 0.7283 'International Tables Vol C Tables 4.2.6.8 and 6.1.1.4'
Br Br -0.2901 2.4595 'International Tables Vol C Tables 4.2.6.8 and 6.1.1.4'

loop_
_geom_angle_atom_site_label_1
_geom_angle_atom_site_label_2
_geom_angle_atom_site_label_3
_geom_angle
_geom_angle_site_symmetry_1
_geom_angle_site_symmetry_3
_geom_angle_publ_flag
O1 Mn1 O4 107.35(6) . 1_666 ?
O1 Mn1 O2 95.25(6) . 2_666 ?
O4 Mn1 O2 84.83(6) 1_666 2_666 ?
O1 Mn1 N3 88.36(6) . 2_766 ?
O4 Mn1 N3 164.24(6) 1_666 2_766 ?
O2 Mn1 N3 92.74(6) 2_666 2_766 ?
O1 Mn1 N3 162.35(6) . . ?
O4 Mn1 N3 86.63(6) 1_666 . ?
O2 Mn1 N3 96.73(6) 2_666 . ?
N3 Mn1 N3 78.18(7) 2_766 . ?
O1 Mn1 O5 82.31(6) . . ?
O4 Mn1 O5 88.79(6) 1_666 . ?
O2 Mn1 O5 172.18(6) 2_666 . ?
N3 Mn1 O5 94.62(6) 2_766 . ?
N3 Mn1 O5 87.40(7) . . ?
O1 C1 O2 127.23(17) . . ?
O1 C1 C2 115.78(17) . . ?
O2 C1 C2 116.97(17) . . ?
C3 C2 C6 118.99(17) . . ?
C3 C2 C1 119.64(16) . . ?
C6 C2 C1 121.36(17) . . ?
C4 C3 C2 119.57(18) . . ?
C4 C3 H3A 120.2 . . ?
C2 C3 H3A 120.2 . . ?
N1 C4 C3 120.46(19) . . ?
N1 C4 H4A 119.8 . . ?
C3 C4 H4A 119.8 . . ?
N1 C5 C6 120.33(18) . . ?
N1 C5 H5A 119.8 . . ?
C6 C5 H5A 119.8 . . ?
C5 C6 C2 119.67(19) . . ?
C5 C6 H6A 120.2 . . ?
C2 C6 H6A 120.2 . . ?
N1 C7 C8 110.96(16) . . ?
N1 C7 H7A 109.4 . . ?
C8 C7 H7A 109.4 . . ?
N1 C7 H7B 109.4 . . ?
C8 C7 H7B 109.4 . . ?
H7A C7 H7B 108.0 . . ?
C7 C8 C9 111.97(17) . . ?
C7 C8 H8A 109.2 . . ?
C9 C8 H8A 109.2 . . ?
C7 C8 H8B 109.2 . . ?
C9 C8 H8B 109.2 . . ?
H8A C8 H8B 107.9 . . ?
N2 C9 C8 112.25(17) . . ?
N2 C9 H9A 109.2 . . ?
C8 C9 H9A 109.2 . . ?
N2 C9 H9B 109.2 . . ?
C8 C9 H9B 109.2 . . ?
H9A C9 H9B 107.9 . . ?
N2 C10 C11 120.08(19) . . ?
N2 C10 H10A 120.0 . . ?
C11 C10 H10A 120.0 . . ?
C10 C11 C12 119.63(19) . . ?
C10 C11 H11A 120.2 . . ?
C12 C11 H11A 120.2 . . ?
C11 C12 C13 119.04(18) . . ?
C11 C12 C15 120.70(18) . . ?
C13 C12 C15 120.19(18) . . ?
C14 C13 C12 119.53(19) . . ?
C14 C13 H13A 120.2 . . ?
C12 C13 H13A 120.2 . . ?
N2 C14 C13 120.39(19) . . ?
N2 C14 H14A 119.8 . . ?
C13 C14 H14A 119.8 . . ?
O3 C15 O4 127.26(18) . . ?
O3 C15 C12 117.14(18) . . ?
O4 C15 C12 115.58(17) . . ?
C5 N1 C4 120.95(17) . . ?
C5 N1 C7 120.89(17) . . ?
C4 N1 C7 118.15(18) . . ?
C14 N2 C10 121.33(17) . . ?
C14 N2 C9 118.66(18) . . ?
C10 N2 C9 119.98(18) . . ?
N4 N3 Mn1 125.65(15) . 2_766 ?
N4 N3 Mn1 130.65(14) . . ?
Mn1 N3 Mn1 101.82(7) 2_766 . ?
N5 N4 N3 179.6(3) . . ?
N6 N7 N6 180.000(2) . 2_667 ?
C1 O1 Mn1 127.35(13) . . ?
C1 O2 Mn1 126.07(13) . 2_666 ?
C15 O4 Mn1 127.75(13) . 1_444 ?
Mn1 O5 H5B 100(2) . . ?
Mn1 O5 H5C 119(2) . . ?
H5B O5 H5C 107(2) . . ?
H6C O6 H6B 110(4) . . ?

loop_
_geom_bond_atom_site_label_1
_geom_bond_atom_site_label_2
_geom_bond_distance
_geom_bond_site_symmetry_2
_geom_bond_publ_flag
Mn1 O1 2.1378(14) . ?
Mn1 O4 2.1522(14) 1_666 ?
Mn1 O2 2.1722(14) 2_666 ?
Mn1 N3 2.2050(17) 2_766 ?
Mn1 N3 2.2780(17) . ?
Mn1 O5 2.2836(17) . ?
C1 O1 1.244(2) . ?
C1 O2 1.248(2) . ?
C1 C2 1.521(2) . ?
C2 C3 1.383(3) . ?
C2 C6 1.384(3) . ?
C3 C4 1.366(3) . ?
C3 H3A 0.9300 . ?
C4 N1 1.352(3) . ?
C4 H4A 0.9300 . ?
C5 N1 1.339(3) . ?
C5 C6 1.372(3) . ?
C5 H5A 0.9300 . ?
C6 H6A 0.9300 . ?
C7 N1 1.482(2) . ?
C7 C8 1.508(3) . ?
C7 H7A 0.9700 . ?
C7 H7B 0.9700 . ?
C8 C9 1.517(3) . ?
C8 H8A 0.9700 . ?
C8 H8B 0.9700 . ?
C9 N2 1.487(2) . ?
C9 H9A 0.9700 . ?
C9 H9B 0.9700 . ?
C10 N2 1.345(3) . ?
C10 C11 1.376(3) . ?
C10 H10A 0.9300 . ?
C11 C12 1.385(3) . ?
C11 H11A 0.9300 . ?
C12 C13 1.386(3) . ?
C12 C15 1.523(2) . ?
C13 C14 1.371(3) . ?
C13 H13A 0.9300 . ?
C14 N2 1.344(3) . ?
C14 H14A 0.9300 . ?
C15 O3 1.239(3) . ?
C15 O4 1.255(3) . ?
N3 N4 1.192(2) . ?
N3 Mn1 2.2050(17) 2_766 ?
N4 N5 1.146(3) . ?
N6 N7 1.110(3) . ?
N7 N6 1.110(3) 2_667 ?
O2 Mn1 2.1722(14) 2_666 ?
O4 Mn1 2.1522(14) 1_444 ?
O5 H5B 0.87(2) . ?
O5 H5C 0.84(2) . ?
O6 H6C 0.83(3) . ?
O6 H6B 0.86(3) . ?
